data_4080555
loop_
_publ_author_name
'Guernon, Hannah'
'Legault, Claude Y.'

_publ_section_title
;
 N-Acyliminoimidazolium Ylides as Precursors to AnionicN-Heterocyclic
 Carbene Ligands: Control of Topology and Reactivity
;
_journal_issue 6
_journal_name_full Organometallics
_journal_page_first 1988
_journal_paper_doi 10.1021/om400078f
_journal_volume 32
_journal_year 2013
_chemical_formula_sum 'C19 H19 N3 O'
_chemical_formula_weight 305.37
_space_group_crystal_system monoclinic
_space_group_IT_number 9
_space_group_name_Hall 'C -2yc'
_space_group_name_H-M_alt 'C 1 c 1'
_symmetry_space_group_name_Hall 'C -2yc'
_symmetry_space_group_name_H-M 'C 1 c 1'
_atom_sites_solution_hydrogens geom
_atom_sites_solution_primary direct
_atom_sites_solution_secondary difmap
_audit_creation_method 'APEX2 v2011.8-0'
_cell_angle_alpha 90
_cell_angle_beta 97.456(2)
_cell_angle_gamma 90
_cell_formula_units_Z 16
_cell_length_a 16.8528(6)
_cell_length_b 16.9310(6)
_cell_length_c 23.3849(9)
_cell_measurement_reflns_used 9531
_cell_measurement_temperature 100.(2)
_cell_measurement_theta_max 69.5151
_cell_measurement_theta_min 4.3318
_cell_volume 6616.1(4)
_computing_cell_refinement 'SAINT V7.68A (Bruker AXS, 2009)'
_computing_data_collection 'Bruker Instrument Service v2011.8.1.0'
_computing_data_reduction 'SAINT V7.68A (Bruker AXS, 2009)'
_computing_structure_refinement 'SHELXL-97 (Sheldrick, 2008)'
_computing_structure_solution 'SHELXS-97 (Sheldrick, 2008)'
_diffrn_ambient_temperature 100.(2)
_diffrn_detector_area_resol_mean 8.3333
_diffrn_measured_fraction_theta_full 0.980
_diffrn_measured_fraction_theta_max 0.980
_diffrn_radiation_monochromator none
_diffrn_radiation_type 'Cu K\a'
_diffrn_radiation_wavelength 1.54178
_diffrn_reflns_av_R_equivalents 0.0344
_diffrn_reflns_av_sigmaI/netI 0.0291
_diffrn_reflns_limit_h_max 20
_diffrn_reflns_limit_h_min -20
_diffrn_reflns_limit_k_max 20
_diffrn_reflns_limit_k_min -20
_diffrn_reflns_limit_l_max 28
_diffrn_reflns_limit_l_min -27
_diffrn_reflns_number 55326
_diffrn_reflns_theta_full 69.93
_diffrn_reflns_theta_max 69.93
_diffrn_reflns_theta_min 3.72
_diffrn_source 'ImuS micro--focus source with MX optics'
_exptl_absorpt_coefficient_mu 0.615
_exptl_absorpt_correction_T_max 0.98
_exptl_absorpt_correction_T_min 0.68
_exptl_absorpt_correction_type multi-scan
_exptl_absorpt_process_details 'SADABS V2008/1 (Bruker AXS)'
_exptl_crystal_colour 'clear pale yellow'
_exptl_crystal_density_diffrn 1.226
_exptl_crystal_density_method 'not measured'
_exptl_crystal_description Prism
_exptl_crystal_F_000 2592
_exptl_crystal_size_max 0.350
_exptl_crystal_size_mid 0.200
_exptl_crystal_size_min 0.170
_refine_diff_density_max 0.346
_refine_diff_density_min -0.271
_refine_ls_abs_structure_details 'Flack H D (1983), Acta Cryst. A39, 876-881'
_refine_ls_abs_structure_Flack 0.0(3)
_refine_ls_extinction_method none
_refine_ls_goodness_of_fit_ref 1.139
_refine_ls_hydrogen_treatment noref
_refine_ls_matrix_type full
_refine_ls_number_parameters 841
_refine_ls_number_reflns 11575
_refine_ls_number_restraints 2
_refine_ls_restrained_S_all 1.139
_refine_ls_R_factor_all 0.0590
_refine_ls_R_factor_gt 0.0586
_refine_ls_shift/su_max 0.000
_refine_ls_shift/su_mean 0.000
_refine_ls_structure_factor_coef Fsqd
_refine_ls_weighting_details 'calc w=1/[\s^2^(Fo^2^)+(0.0412P)^2^+24.1019P] where P=(Fo^2^+2Fc^2^)/3'
_refine_ls_weighting_scheme calc
_refine_ls_wR_factor_gt 0.1505
_refine_ls_wR_factor_ref 0.1507
_reflns_number_gt 11474
_reflns_number_total 11575
_reflns_threshold_expression >2sigma(I)
_cod_data_source_file om400078f_si_002.cif
_cod_data_source_block ylide_2d
_cod_database_code 4080555

loop_
_space_group_symop_operation_xyz
'x, y, z'
'x, -y, z+1/2'
'x+1/2, y+1/2, z'
'x+1/2, -y+1/2, z+1/2'

loop_
_atom_site_type_symbol
_atom_site_label
_atom_site_fract_x
_atom_site_fract_y
_atom_site_fract_z
_atom_site_U_iso_or_equiv
_atom_site_adp_type
_atom_site_calc_flag
_atom_site_refinement_flags
_atom_site_occupancy
C C67 0.9990(2) 0.1458(2) 0.63482(17) 0.0201(7) Uani d . 1
H H67 0.9597 0.1069 0.6226 0.024 Uiso calc R 1
C C69 1.0587(2) 0.2610(2) 0.65208(17) 0.0227(8) Uani d . 1
H H69 1.0683 0.3163 0.6544 0.027 Uiso calc R 1
C C72 1.1737(2) -0.0788(2) 0.73376(17) 0.0223(8) Uani d . 1
H H72 1.1949 -0.0303 0.7496 0.027 Uiso calc R 1
C C73 1.2070(2) -0.1490(2) 0.75449(17) 0.0237(8) Uani d . 1
H H73 1.2503 -0.1484 0.7849 0.028 Uiso calc R 1
C C74 1.1781(2) -0.2206(2) 0.73156(19) 0.0275(9) Uani d . 1
H H74 1.2012 -0.2689 0.7462 0.033 Uiso calc R 1
C C75 1.1147(2) -0.2208(2) 0.68677(18) 0.0266(8) Uani d . 1
H H75 1.0952 -0.2694 0.6701 0.032 Uiso calc R 1
C C76 1.0803(2) -0.1502(2) 0.66676(18) 0.0234(8) Uani d . 1
H H76 1.0364 -0.1511 0.6369 0.028 Uiso calc R 1
N N10 0.98833(18) 0.22382(17) 0.62955(14) 0.0199(6) Uani d . 1
N N11 1.07301(18) 0.13087(18) 0.65972(14) 0.0194(6) Uani d . 1
C C2 0.8495(2) 0.8302(2) 0.64038(18) 0.0217(8) Uani d . 1
C C3 0.8830(2) 0.7634(2) 0.61971(18) 0.0240(8) Uani d . 1
H H3 0.9156 0.7302 0.6459 0.029 Uiso calc R 1
C C7 0.8672(2) 0.8531(3) 0.70283(18) 0.0284(9) Uani d . 1
H H7A 0.8868 0.8068 0.7256 0.043 Uiso calc R 1
H H7B 0.8183 0.8728 0.7164 0.043 Uiso calc R 1
H H7C 0.9082 0.8945 0.7072 0.043 Uiso calc R 1
C C1 0.8019(2) 0.8777(2) 0.60002(17) 0.0184(7) Uani d . 1
C C4 0.8701(2) 0.7429(2) 0.56047(18) 0.0220(8) Uani d . 1
C C5 0.8237(2) 0.7925(2) 0.52263(18) 0.0197(8) Uani d . 1
H H5 0.8157 0.7796 0.4828 0.024 Uiso calc R 1
C C6 0.7884(2) 0.8609(2) 0.54119(18) 0.0217(8) Uani d . 1
C C8 0.9089(3) 0.6704(3) 0.5391(2) 0.0344(10) Uani d . 1
H H8A 0.8918 0.664 0.4977 0.052 Uiso calc R 1
H H8B 0.893 0.6239 0.5598 0.052 Uiso calc R 1
H H8C 0.9673 0.6762 0.546 0.052 Uiso calc R 1
C C9 0.7394(3) 0.9145(3) 0.49944(18) 0.0313(9) Uani d . 1
H H9A 0.7558 0.9081 0.461 0.047 Uiso calc R 1
H H9B 0.7477 0.9694 0.512 0.047 Uiso calc R 1
H H9C 0.6826 0.901 0.498 0.047 Uiso calc R 1
C C10 0.6907(2) 0.9558(2) 0.62976(17) 0.0203(8) Uani d . 1
H H10 0.6501 0.9171 0.621 0.024 Uiso calc R 1
C C11 0.8079(2) 1.0162(2) 0.64011(18) 0.0235(8) Uani d . 1
H H11 0.8633 1.0264 0.64 0.028 Uiso calc R 1
C C12 0.7531(2) 1.0662(2) 0.65911(18) 0.0234(8) Uani d . 1
H H12 0.7629 1.118 0.6739 0.028 Uiso calc R 1
C C13 0.5500(2) 1.0190(2) 0.66902(16) 0.0177(7) Uani d . 1
C C14 0.4806(2) 1.0581(2) 0.69298(17) 0.0194(7) Uani d . 1
C C15 0.4932(2) 1.1169(2) 0.73428(16) 0.0227(8) Uani d . 1
H H15 0.5459 1.1352 0.7467 0.027 Uiso calc R 1
C C16 0.4285(3) 1.1492(2) 0.75764(18) 0.0264(8) Uani d . 1
H H16 0.437 1.1888 0.7866 0.032 Uiso calc R 1
C C17 0.3511(3) 1.1232(2) 0.73840(18) 0.0276(9) Uani d . 1
H H17 0.3068 1.1456 0.7539 0.033 Uiso calc R 1
C C18 0.3389(2) 1.0651(2) 0.69690(19) 0.0264(9) Uani d . 1
H H18 0.2862 1.0479 0.6834 0.032 Uiso calc R 1
C C19 0.4036(2) 1.0317(2) 0.67483(17) 0.0231(8) Uani d . 1
H H19 0.3951 0.9905 0.6471 0.028 Uiso calc R 1
C C20 0.9562(2) 0.4868(2) 0.92388(17) 0.0197(7) Uani d . 1
C C21 0.9824(2) 0.4980(2) 0.98310(17) 0.0196(8) Uani d . 1
C C22 1.0537(2) 0.4595(2) 1.0048(2) 0.0230(8) Uani d . 1
H H22 1.0737 0.4662 1.0443 0.028 Uiso calc R 1
C C23 1.0957(2) 0.4126(2) 0.97177(18) 0.0217(8) Uani d . 1
C C24 1.0682(2) 0.4048(2) 0.91294(18) 0.0224(8) Uani d . 1
H H24 1.0983 0.3742 0.8894 0.027 Uiso calc R 1
C C25 0.9974(2) 0.4411(2) 0.88810(17) 0.0187(8) Uani d . 1
C C26 0.9358(3) 0.5467(3) 1.02085(18) 0.0283(9) Uani d . 1
H H26A 0.9414 0.6028 1.0119 0.042 Uiso calc R 1
H H26B 0.9564 0.5373 1.0614 0.042 Uiso calc R 1
H H26C 0.8792 0.5318 1.0139 0.042 Uiso calc R 1
C C27 1.1701(2) 0.3690(3) 0.9970(2) 0.0315(9) Uani d . 1
H H27A 1.1807 0.3795 1.0385 0.047 Uiso calc R 1
H H27B 1.2157 0.3871 0.9783 0.047 Uiso calc R 1
H H27C 1.1624 0.3122 0.9905 0.047 Uiso calc R 1
C C28 0.9658(2) 0.4291(3) 0.82544(18) 0.0286(9) Uani d . 1
H H28A 0.9252 0.3874 0.8219 0.043 Uiso calc R 1
H H28B 1.0098 0.4138 0.8042 0.043 Uiso calc R 1
H H28C 0.9419 0.4784 0.8094 0.043 Uiso calc R 1
C C29 0.8746(2) 0.6030(2) 0.89452(16) 0.0205(7) Uani d . 1
H H29 0.9159 0.6409 0.9037 0.025 Uiso calc R 1
C C30 0.7569(2) 0.5483(2) 0.86646(19) 0.0260(8) Uani d . 1
H H30 0.7017 0.542 0.8528 0.031 Uiso calc R 1
C C31 0.8101(2) 0.4900(2) 0.88251(19) 0.0259(8) Uani d . 1
H H31 0.7994 0.4349 0.8818 0.031 Uiso calc R 1
C C32 0.8063(2) 0.7528(2) 0.85968(15) 0.0165(7) Uani d . 1
C C33 0.7636(2) 0.8284(2) 0.83931(16) 0.0194(7) Uani d . 1
C C34 0.7958(2) 0.8995(2) 0.86150(17) 0.0214(8) Uani d . 1
H H34 0.8413 0.8996 0.8901 0.026 Uiso calc R 1
C C35 0.7607(2) 0.9704(2) 0.84135(19) 0.0278(9) Uani d . 1
H H35 0.7813 1.019 0.8572 0.033 Uiso calc R 1
C C36 0.6965(2) 0.9706(2) 0.79872(19) 0.0279(9) Uani d . 1
H H36 0.6742 1.0193 0.7844 0.033 Uiso calc R 1
C C37 0.6638(2) 0.8996(2) 0.77632(19) 0.0277(9) Uani d . 1
H H37 0.6193 0.8999 0.7469 0.033 Uiso calc R 1
C C38 0.6969(2) 0.8280(2) 0.79741(17) 0.0217(8) Uani d . 1
H H38 0.674 0.7793 0.7833 0.026 Uiso calc R 1
C C45 0.1637(2) 0.8540(2) 1.02706(19) 0.0282(9) Uani d . 1
H H45A 0.217 0.8589 1.0148 0.042 Uiso calc R 1
H H45B 0.1475 0.7984 1.0256 0.042 Uiso calc R 1
H H45C 0.1653 0.8737 1.0666 0.042 Uiso calc R 1
C C48 0.1898(2) 0.7985(2) 0.90043(16) 0.0197(7) Uani d . 1
H H48 0.2315 0.8358 0.91 0.024 Uiso calc R 1
C C49 0.1233(2) 0.6919(2) 0.87026(17) 0.0203(7) Uani d . 1
H H49 0.1114 0.6409 0.8545 0.024 Uiso calc R 1
C C50 0.0709(2) 0.7415(2) 0.88930(18) 0.0242(8) Uani d . 1
H H50 0.0154 0.7321 0.8898 0.029 Uiso calc R 1
C C51 0.3303(2) 0.7330(2) 0.86429(16) 0.0181(8) Uani d . 1
C C52 0.3981(2) 0.6927(2) 0.84147(16) 0.0191(7) Uani d . 1
C C53 0.4768(2) 0.7161(2) 0.86242(17) 0.0209(8) Uani d . 1
H H53 0.4855 0.7549 0.8919 0.025 Uiso calc R 1
C C54 0.5415(2) 0.6831(2) 0.84035(18) 0.0249(8) Uani d . 1
H H54 0.5943 0.6984 0.8554 0.03 Uiso calc R 1
C C55 0.5294(2) 0.6279(2) 0.79640(19) 0.0281(9) Uani d . 1
H H55 0.5742 0.6064 0.7809 0.034 Uiso calc R 1
C C56 0.4527(3) 0.6036(2) 0.77468(18) 0.0263(8) Uani d . 1
H H56 0.445 0.5653 0.7448 0.032 Uiso calc R 1
C C57 0.3871(2) 0.6357(2) 0.79708(16) 0.0213(8) Uani d . 1
H H57 0.3346 0.6192 0.7823 0.026 Uiso calc R 1
C C58 0.9022(2) 0.3212(2) 0.70142(17) 0.0249(8) Uani d . 1
H H58A 0.9507 0.3537 0.7041 0.037 Uiso calc R 1
H H58B 0.9147 0.2708 0.7212 0.037 Uiso calc R 1
H H58C 0.861 0.349 0.7196 0.037 Uiso calc R 1
C C59 0.6949(3) 0.3652(3) 0.5273(2) 0.0393(11) Uani d . 1
H H59A 0.6769 0.3393 0.4904 0.059 Uiso calc R 1
H H59B 0.7049 0.4212 0.5206 0.059 Uiso calc R 1
H H59C 0.6535 0.3601 0.5529 0.059 Uiso calc R 1
C C60 0.9357(3) 0.1962(3) 0.50922(19) 0.0313(9) Uani d . 1
H H60A 0.9315 0.1402 0.5191 0.047 Uiso calc R 1
H H60B 0.992 0.2125 0.5159 0.047 Uiso calc R 1
H H60C 0.9149 0.2041 0.4685 0.047 Uiso calc R 1
C C61 0.9147(2) 0.2604(2) 0.60397(17) 0.0182(7) Uani d . 1
C C62 0.8720(2) 0.3058(2) 0.63881(18) 0.0239(9) Uani d . 1
C C63 0.8006(2) 0.3394(2) 0.61348(19) 0.0262(9) Uani d . 1
H H63 0.7708 0.3718 0.6361 0.031 Uiso calc R 1
C C64 0.7714(2) 0.3264(2) 0.55515(19) 0.0235(8) Uani d . 1
C C65 0.8177(2) 0.2800(2) 0.52294(18) 0.0204(8) Uani d . 1
H H65 0.8 0.2723 0.4831 0.025 Uiso calc R 1
C C66 0.8877(2) 0.2451(2) 0.54646(18) 0.0226(8) Uani d . 1
C C68 1.1116(2) 0.2022(2) 0.67030(16) 0.0203(7) Uani d . 1
H H68 1.1655 0.2093 0.6873 0.024 Uiso calc R 1
C C70 1.0680(2) -0.0032(2) 0.66788(16) 0.0184(8) Uani d . 1
C C71 1.1084(2) -0.0777(2) 0.68924(16) 0.0197(7) Uani d . 1
N N1 0.76782(17) 0.94847(18) 0.62122(14) 0.0195(6) Uani d . 1
N N2 0.68118(17) 1.02684(17) 0.65258(14) 0.0181(6) Uani d . 1
N N3 0.61352(19) 1.06474(18) 0.67046(16) 0.0202(7) Uani d . 1
N N4 0.88240(18) 0.52560(17) 0.89999(14) 0.0191(6) Uani d . 1
N N5 0.79830(17) 0.61877(17) 0.87370(13) 0.0166(6) Uani d . 1
N N6 0.75742(18) 0.69074(19) 0.85768(15) 0.0181(7) Uani d . 1
N N7 0.11186(17) 0.80807(18) 0.90790(14) 0.0199(6) Uani d . 1
N N8 0.19753(18) 0.72742(18) 0.87733(14) 0.0198(6) Uani d . 1
N N9 0.26289(19) 0.68879(19) 0.85901(16) 0.0201(7) Uani d . 1
N N12 1.11283(19) 0.06050(19) 0.67553(16) 0.0201(7) Uani d . 1
O O1 0.54096(14) 0.94843(15) 0.65049(11) 0.0203(5) Uani d . 1
O O2 0.88026(15) 0.75515(15) 0.87510(12) 0.0214(5) Uani d . 1
O O3 0.34070(15) 0.80036(15) 0.88562(12) 0.0232(6) Uani d . 1
O O4 0.99550(15) -0.00810(15) 0.64430(12) 0.0234(6) Uani d . 1
C C39 0.0804(2) 0.8796(2) 0.92957(18) 0.0211(8) Uani d . 1
C C40 0.1041(2) 0.9019(2) 0.98718(16) 0.0176(7) Uani d . 1
C C41 0.0703(2) 0.9686(2) 1.00723(18) 0.0197(8) Uani d . 1
H H41 0.0854 0.9842 1.0461 0.024 Uiso calc R 1
C C42 0.0140(2) 1.0143(2) 0.97211(18) 0.0229(8) Uani d . 1
C C43 -0.0063(2) 0.9913(2) 0.91532(17) 0.0209(8) Uani d . 1
H H43 -0.0433 1.0225 0.8908 0.025 Uiso calc R 1
C C44 0.0256(2) 0.9240(2) 0.89295(17) 0.0200(8) Uani d . 1
C C46 -0.0235(2) 1.0859(2) 0.99564(19) 0.0293(9) Uani d . 1
H H46A 0.0113 1.1318 0.993 0.044 Uiso calc R 1
H H46B -0.0304 1.0767 1.0361 0.044 Uiso calc R 1
H H46C -0.0757 1.0958 0.9732 0.044 Uiso calc R 1
C C47 0.0022(3) 0.9002(2) 0.83051(18) 0.0273(9) Uani d . 1
H H47A -0.0378 0.8579 0.8284 0.041 Uiso calc R 1
H H47B 0.0496 0.8814 0.8144 0.041 Uiso calc R 1
H H47C -0.0204 0.9459 0.8084 0.041 Uiso calc R 1

loop_
_atom_site_aniso_label
_atom_site_aniso_U_11
_atom_site_aniso_U_22
_atom_site_aniso_U_33
_atom_site_aniso_U_12
_atom_site_aniso_U_13
_atom_site_aniso_U_23
C67 0.0189(17) 0.0200(17) 0.021(2) 0.0007(14) 0.0014(15) 0.0012(14)
C69 0.0228(18) 0.0211(18) 0.024(2) -0.0023(14) 0.0031(16) -0.0047(15)
C72 0.0186(17) 0.0270(19) 0.021(2) 0.0023(15) 0.0033(15) -0.0006(16)
C73 0.0165(17) 0.038(2) 0.017(2) 0.0048(15) 0.0022(14) 0.0087(16)
C74 0.0248(19) 0.028(2) 0.030(2) 0.0088(16) 0.0053(17) 0.0101(17)
C75 0.029(2) 0.0231(19) 0.028(2) -0.0007(16) 0.0072(17) 0.0028(16)
C76 0.0186(17) 0.0268(19) 0.024(2) 0.0028(14) 0.0006(15) -0.0003(15)
N10 0.0198(15) 0.0191(14) 0.0207(17) -0.0034(12) 0.0028(13) 0.0000(12)
N11 0.0178(14) 0.0209(15) 0.0190(17) 0.0011(12) 0.0004(13) 0.0011(12)
C2 0.0202(18) 0.0226(19) 0.024(2) 0.0031(15) 0.0079(16) -0.0002(16)
C3 0.0191(18) 0.028(2) 0.025(2) 0.0036(15) 0.0029(16) 0.0031(16)
C7 0.030(2) 0.032(2) 0.022(2) 0.0060(17) -0.0022(17) -0.0002(17)
C1 0.0183(16) 0.0179(17) 0.020(2) -0.0041(13) 0.0071(15) 0.0032(14)
C4 0.0194(17) 0.0233(18) 0.025(2) -0.0041(15) 0.0079(15) -0.0006(15)
C5 0.0161(16) 0.0244(18) 0.019(2) -0.0043(14) 0.0051(15) -0.0006(15)
C6 0.0163(17) 0.0242(19) 0.024(2) -0.0008(14) 0.0012(15) 0.0021(15)
C8 0.042(2) 0.032(2) 0.030(2) 0.0141(19) 0.0067(19) -0.0032(18)
C9 0.035(2) 0.035(2) 0.022(2) 0.0093(18) -0.0019(17) -0.0062(17)
C10 0.0172(17) 0.0208(18) 0.023(2) 0.0019(14) 0.0011(15) -0.0030(14)
C11 0.0196(17) 0.0244(19) 0.026(2) -0.0043(15) 0.0012(15) -0.0033(15)
C12 0.0210(18) 0.0194(18) 0.029(2) -0.0009(14) 0.0007(16) -0.0044(15)
C13 0.0218(18) 0.0152(17) 0.0160(19) 0.0020(14) 0.0016(15) 0.0041(14)
C14 0.0195(17) 0.0163(16) 0.023(2) 0.0032(13) 0.0062(15) 0.0039(14)
C15 0.0254(18) 0.0259(19) 0.016(2) 0.0036(15) 0.0018(15) 0.0016(15)
C16 0.035(2) 0.025(2) 0.020(2) 0.0067(17) 0.0072(17) 0.0018(16)
C17 0.030(2) 0.031(2) 0.023(2) 0.0119(17) 0.0111(17) 0.0082(16)
C18 0.0226(19) 0.026(2) 0.031(2) 0.0037(15) 0.0058(17) 0.0089(16)
C19 0.0252(18) 0.0230(18) 0.022(2) 0.0005(15) 0.0055(16) 0.0021(15)
C20 0.0187(17) 0.0191(17) 0.021(2) -0.0003(14) -0.0004(15) 0.0018(14)
C21 0.0193(17) 0.0165(16) 0.023(2) -0.0016(14) 0.0043(15) 0.0027(14)
C22 0.0211(18) 0.0207(18) 0.025(2) 0.0002(15) -0.0040(16) 0.0010(16)
C23 0.0192(17) 0.0178(17) 0.028(2) -0.0018(14) 0.0035(16) -0.0004(15)
C24 0.0208(18) 0.0207(18) 0.026(2) 0.0038(15) 0.0050(16) 0.0029(16)
C25 0.0155(16) 0.0174(17) 0.024(2) 0.0005(13) 0.0057(15) -0.0041(15)
C26 0.033(2) 0.031(2) 0.019(2) 0.0091(17) -0.0018(17) -0.0062(16)
C27 0.025(2) 0.036(2) 0.032(2) 0.0045(17) -0.0017(17) 0.0030(18)
C28 0.026(2) 0.037(2) 0.022(2) 0.0038(17) 0.0030(16) -0.0046(17)
C29 0.0196(17) 0.0231(18) 0.0188(19) -0.0032(14) 0.0019(15) 0.0028(15)
C30 0.0166(17) 0.0238(18) 0.037(2) -0.0054(15) 0.0016(16) 0.0017(17)
C31 0.0215(18) 0.0187(18) 0.037(2) -0.0052(14) 0.0010(17) -0.0006(16)
C32 0.0173(17) 0.0220(18) 0.0106(18) 0.0038(14) 0.0036(14) -0.0012(14)
C33 0.0186(17) 0.0249(18) 0.0154(19) 0.0016(14) 0.0049(14) 0.0016(14)
C34 0.0170(17) 0.0238(18) 0.024(2) 0.0039(14) 0.0035(15) 0.0028(15)
C35 0.032(2) 0.0196(19) 0.033(2) 0.0012(16) 0.0086(18) 0.0027(16)
C36 0.031(2) 0.028(2) 0.026(2) 0.0103(16) 0.0122(17) 0.0099(16)
C37 0.0205(18) 0.035(2) 0.028(2) 0.0068(16) 0.0027(16) 0.0045(18)
C38 0.0191(17) 0.030(2) 0.0164(19) 0.0030(15) 0.0039(15) 0.0014(15)
C45 0.0239(19) 0.032(2) 0.029(2) 0.0034(16) 0.0068(17) -0.0002(17)
C48 0.0163(16) 0.0200(17) 0.023(2) 0.0000(13) 0.0034(15) -0.0005(14)
C49 0.0153(16) 0.0224(18) 0.023(2) -0.0039(14) 0.0016(14) -0.0039(14)
C50 0.0181(17) 0.0262(19) 0.028(2) 0.0006(15) 0.0010(15) 0.0016(16)
C51 0.0171(17) 0.0223(18) 0.0146(19) -0.0010(14) 0.0015(15) 0.0041(14)
C52 0.0168(16) 0.0214(17) 0.0188(19) 0.0004(14) 0.0011(14) 0.0046(14)
C53 0.0159(16) 0.0262(19) 0.021(2) -0.0015(14) 0.0029(15) 0.0039(15)
C54 0.0177(17) 0.030(2) 0.028(2) -0.0010(15) 0.0053(16) 0.0052(16)
C55 0.028(2) 0.029(2) 0.031(2) 0.0126(16) 0.0163(18) 0.0106(17)
C56 0.036(2) 0.0208(19) 0.024(2) 0.0056(15) 0.0082(17) 0.0026(15)
C57 0.0248(18) 0.0219(18) 0.018(2) 0.0055(14) 0.0056(16) 0.0074(14)
C58 0.0273(19) 0.029(2) 0.020(2) -0.0005(16) 0.0085(16) -0.0018(16)
C59 0.026(2) 0.038(2) 0.054(3) 0.0139(18) 0.002(2) -0.001(2)
C60 0.028(2) 0.039(2) 0.026(2) 0.0121(17) -0.0005(17) -0.0024(18)
C61 0.0134(16) 0.0144(16) 0.027(2) -0.0036(13) 0.0030(15) 0.0030(14)
C62 0.0252(19) 0.0248(19) 0.021(2) -0.0068(15) 0.0012(16) 0.0040(16)
C63 0.0230(18) 0.024(2) 0.033(2) 0.0047(15) 0.0087(17) -0.0040(17)
C64 0.0186(17) 0.0250(19) 0.028(2) 0.0023(15) 0.0048(16) 0.0094(16)
C65 0.0251(19) 0.0197(18) 0.017(2) 0.0010(15) 0.0037(16) -0.0008(15)
C66 0.0248(19) 0.0204(17) 0.023(2) -0.0013(15) 0.0045(16) 0.0005(15)
C68 0.0201(17) 0.0210(17) 0.020(2) -0.0035(14) 0.0027(15) -0.0064(15)
C70 0.0168(17) 0.0248(19) 0.0144(19) -0.0014(14) 0.0054(15) -0.0034(15)
C71 0.0176(17) 0.0253(18) 0.0178(19) -0.0011(14) 0.0079(15) 0.0020(14)
N1 0.0156(14) 0.0230(15) 0.0198(17) -0.0014(12) 0.0025(12) -0.0008(12)
N2 0.0153(14) 0.0175(14) 0.0213(17) 0.0022(11) 0.0017(12) -0.0024(12)
N3 0.0176(15) 0.0170(14) 0.027(2) 0.0064(12) 0.0071(14) -0.0025(13)
N4 0.0175(14) 0.0197(15) 0.0195(17) 0.0028(12) 0.0007(12) -0.0002(12)
N5 0.0133(13) 0.0195(14) 0.0169(16) -0.0012(11) 0.0012(12) -0.0017(12)
N6 0.0136(14) 0.0227(15) 0.0170(17) 0.0032(12) -0.0019(12) 0.0051(13)
N7 0.0154(14) 0.0238(16) 0.0213(17) 0.0024(12) 0.0055(12) 0.0029(12)
N8 0.0174(14) 0.0226(15) 0.0200(17) -0.0016(12) 0.0044(12) 0.0006(12)
N9 0.0162(15) 0.0206(15) 0.0231(19) 0.0007(13) 0.0016(13) 0.0003(13)
N12 0.0157(15) 0.0169(15) 0.028(2) 0.0031(12) 0.0038(14) -0.0003(13)
O1 0.0143(11) 0.0222(13) 0.0241(14) 0.0001(10) 0.0010(10) -0.0056(10)
O2 0.0170(12) 0.0239(13) 0.0230(14) -0.0020(10) 0.0012(10) -0.0007(10)
O3 0.0192(12) 0.0225(13) 0.0288(16) 0.0006(10) 0.0058(11) -0.0011(11)
O4 0.0147(12) 0.0247(13) 0.0298(16) 0.0012(10) -0.0016(11) -0.0003(11)
C39 0.0125(15) 0.0223(18) 0.031(2) 0.0002(14) 0.0112(15) -0.0022(15)
C40 0.0135(15) 0.0227(18) 0.0177(19) -0.0088(13) 0.0054(14) 0.0034(14)
C41 0.0107(15) 0.0250(19) 0.024(2) -0.0063(14) 0.0028(14) 0.0006(15)
C42 0.0171(17) 0.0221(18) 0.030(2) 0.0019(14) 0.0040(16) -0.0014(16)
C43 0.0182(17) 0.0229(19) 0.022(2) -0.0011(14) 0.0034(15) 0.0013(15)
C44 0.0177(17) 0.0243(19) 0.019(2) -0.0032(15) 0.0042(15) 0.0020(15)
C46 0.030(2) 0.029(2) 0.029(2) 0.0041(16) 0.0056(18) -0.0027(17)
C47 0.030(2) 0.028(2) 0.024(2) 0.0005(16) 0.0050(17) -0.0030(17)

loop_
_atom_type_symbol
_atom_type_description
_atom_type_scat_dispersion_real
_atom_type_scat_dispersion_imag
_atom_type_scat_source
C C 0.0181 0.0091 'International Tables Vol C Tables 4.2.6.8 and 6.1.1.4'
H H 0.0000 0.0000 'International Tables Vol C Tables 4.2.6.8 and 6.1.1.4'
N N 0.0311 0.0180 'International Tables Vol C Tables 4.2.6.8 and 6.1.1.4'
O O 0.0492 0.0322 'International Tables Vol C Tables 4.2.6.8 and 6.1.1.4'

loop_
_geom_angle_atom_site_label_1
_geom_angle_atom_site_label_2
_geom_angle_atom_site_label_3
_geom_angle
N11 C67 N10 109.6(3)
C68 C69 N10 106.2(3)
C73 C72 C71 120.9(4)
C72 C73 C74 120.8(4)
C73 C74 C75 119.2(4)
C76 C75 C74 119.8(4)
C75 C76 C71 121.8(4)
C67 N10 C69 108.4(3)
C67 N10 C61 124.0(3)
C69 N10 C61 127.6(3)
C67 N11 C68 107.8(3)
C67 N11 N12 132.1(3)
C68 N11 N12 120.1(3)
C3 C2 C1 117.2(4)
C3 C2 C7 120.8(4)
C1 C2 C7 121.9(3)
C2 C3 C4 121.7(4)
C6 C1 C2 123.4(3)
C6 C1 N1 119.2(3)
C2 C1 N1 117.4(3)
C5 C4 C3 118.6(4)
C5 C4 C8 121.0(4)
C3 C4 C8 120.4(4)
C4 C5 C6 122.2(4)
C1 C6 C5 117.0(4)
C1 C6 C9 121.6(3)
C5 C6 C9 121.4(4)
N2 C10 N1 108.1(3)
C12 C11 N1 107.3(3)
C11 C12 N2 106.6(3)
O1 C13 N3 128.3(3)
O1 C13 C14 118.2(3)
N3 C13 C14 113.4(3)
C15 C14 C19 119.9(3)
C15 C14 C13 121.2(3)
C19 C14 C13 118.9(3)
C14 C15 C16 119.9(4)
C15 C16 C17 119.8(4)
C18 C17 C16 120.0(4)
C17 C18 C19 120.1(4)
C18 C19 C14 120.3(4)
C25 C20 C21 123.3(3)
C25 C20 N4 119.3(3)
C21 C20 N4 117.4(3)
C22 C21 C20 115.9(4)
C22 C21 C26 122.1(4)
C20 C21 C26 122.0(3)
C23 C22 C21 123.2(4)
C22 C23 C24 118.7(4)
C22 C23 C27 121.9(4)
C24 C23 C27 119.3(4)
C23 C24 C25 121.5(4)
C20 C25 C24 117.4(4)
C20 C25 C28 121.3(3)
C24 C25 C28 121.3(3)
N4 C29 N5 108.1(3)
C31 C30 N5 106.9(3)
C30 C31 N4 107.0(3)
O2 C32 N6 128.6(3)
O2 C32 C33 118.5(3)
N6 C32 C33 112.9(3)
C34 C33 C38 120.5(4)
C34 C33 C32 117.8(3)
C38 C33 C32 121.6(3)
C33 C34 C35 119.4(4)
C36 C35 C34 120.5(4)
C35 C36 C37 120.4(4)
C38 C37 C36 119.7(4)
C33 C38 C37 119.5(4)
N8 C48 N7 107.9(3)
C50 C49 N8 108.4(3)
C49 C50 N7 107.3(3)
O3 C51 N9 127.9(3)
O3 C51 C52 119.2(3)
N9 C51 C52 112.9(3)
C53 C52 C57 118.4(3)
C53 C52 C51 118.6(3)
C57 C52 C51 122.9(3)
C54 C53 C52 120.5(4)
C53 C54 C55 120.2(4)
C54 C55 C56 120.7(3)
C55 C56 C57 119.5(4)
C56 C57 C52 120.6(4)
C62 C61 C66 122.9(3)
C62 C61 N10 118.5(3)
C66 C61 N10 118.5(3)
C61 C62 C63 117.5(4)
C61 C62 C58 121.9(4)
C63 C62 C58 120.5(4)
C62 C63 C64 121.6(4)
C65 C64 C63 117.5(4)
C65 C64 C59 121.1(4)
C63 C64 C59 121.3(4)
C66 C65 C64 122.7(4)
C65 C66 C61 117.7(4)
C65 C66 C60 120.2(4)
C61 C66 C60 122.0(4)
C69 C68 N11 108.0(3)
O4 C70 N12 127.8(4)
O4 C70 C71 117.4(3)
N12 C70 C71 114.9(3)
C76 C71 C72 117.5(3)
C76 C71 C70 120.1(3)
C72 C71 C70 122.4(3)
C10 N1 C11 108.6(3)
C10 N1 C1 124.2(3)
C11 N1 C1 127.0(3)
C10 N2 C12 109.3(3)
C10 N2 N3 132.0(3)
C12 N2 N3 118.7(3)
C13 N3 N2 114.1(3)
C29 N4 C31 109.5(3)
C29 N4 C20 123.7(3)
C31 N4 C20 126.7(3)
C29 N5 C30 108.5(3)
C29 N5 N6 132.3(3)
C30 N5 N6 119.1(3)
C32 N6 N5 112.9(3)
C48 N7 C50 108.6(3)
C48 N7 C39 123.6(3)
C50 N7 C39 127.8(3)
C48 N8 C49 107.9(3)
C48 N8 N9 132.1(3)
C49 N8 N9 120.0(3)
C51 N9 N8 113.6(3)
C70 N12 N11 114.6(3)
C44 C39 C40 121.8(3)
C44 C39 N7 118.8(4)
C40 C39 N7 119.4(3)
C41 C40 C39 117.9(4)
C41 C40 C45 120.1(4)
C39 C40 C45 122.0(3)
C40 C41 C42 122.2(4)
C43 C42 C41 118.1(4)
C43 C42 C46 121.0(4)
C41 C42 C46 121.0(4)
C42 C43 C44 122.1(4)
C43 C44 C39 117.9(4)
C43 C44 C47 120.9(4)
C39 C44 C47 121.1(3)

loop_
_geom_bond_atom_site_label_1
_geom_bond_atom_site_label_2
_geom_bond_distance
C67 N11 1.331(5)
C67 N10 1.337(5)
C69 C68 1.366(5)
C69 N10 1.385(5)
C72 C73 1.375(5)
C72 C71 1.414(5)
C73 C74 1.389(6)
C74 C75 1.396(6)
C75 C76 1.384(5)
C76 C71 1.392(5)
N10 C61 1.445(5)
N11 C68 1.379(5)
N11 N12 1.393(4)
C2 C3 1.381(5)
C2 C1 1.409(6)
C2 C7 1.503(6)
C3 C4 1.417(6)
C1 C6 1.394(6)
C1 N1 1.443(5)
C4 C5 1.386(6)
C4 C8 1.506(5)
C5 C6 1.397(5)
C6 C9 1.500(6)
C10 N2 1.334(5)
C10 N1 1.346(5)
C11 C12 1.368(5)
C11 N1 1.374(5)
C12 N2 1.374(5)
C13 O1 1.273(4)
C13 N3 1.319(5)
C13 C14 1.513(5)
C14 C15 1.384(5)
C14 C19 1.386(5)
C15 C16 1.393(5)
C16 C17 1.394(6)
C17 C18 1.379(6)
C18 C19 1.385(5)
C20 C25 1.389(5)
C20 C21 1.411(6)
C20 N4 1.453(5)
C21 C22 1.402(5)
C21 C26 1.502(5)
C22 C23 1.366(6)
C23 C24 1.400(6)
C23 C27 1.508(5)
C24 C25 1.400(5)
C25 C28 1.506(6)
C29 N4 1.321(5)
C29 N5 1.342(5)
C30 C31 1.353(6)
C30 N5 1.382(5)
C31 N4 1.374(5)
C32 O2 1.252(4)
C32 N6 1.332(5)
C32 C33 1.516(5)
C33 C34 1.391(5)
C33 C38 1.392(5)
C34 C35 1.393(5)
C35 C36 1.372(6)
C36 C37 1.396(6)
C37 C38 1.397(6)
C45 C40 1.514(6)
C48 N8 1.332(5)
C48 N7 1.357(5)
C49 C50 1.335(5)
C49 N8 1.379(5)
C50 N7 1.363(5)
C51 O3 1.249(5)
C51 N9 1.352(5)
C51 C52 1.487(5)
C52 C53 1.411(5)
C52 C57 1.411(5)
C53 C54 1.382(5)
C54 C55 1.385(6)
C55 C56 1.389(6)
C56 C57 1.394(5)
C58 C62 1.509(6)
C59 C64 1.517(6)
C60 C66 1.510(5)
C61 C62 1.388(6)
C61 C66 1.387(6)
C62 C63 1.391(6)
C63 C64 1.406(6)
C64 C65 1.396(6)
C65 C66 1.370(6)
C70 O4 1.277(4)
C70 N12 1.315(5)
C70 C71 1.489(5)
N2 N3 1.418(4)
N5 N6 1.426(4)
N7 C39 1.441(5)
N8 N9 1.395(4)
C39 C44 1.394(6)
C39 C40 1.407(6)
C40 C41 1.374(5)
C41 C42 1.404(6)
C42 C43 1.384(6)
C42 C46 1.504(5)
C43 C44 1.392(5)
C44 C47 1.517(6)

loop_
_geom_torsion_atom_site_label_1
_geom_torsion_atom_site_label_2
_geom_torsion_atom_site_label_3
_geom_torsion_atom_site_label_4
_geom_torsion
C71 C72 C73 C74 1.1(6)
C72 C73 C74 C75 0.2(6)
C73 C74 C75 C76 -1.5(6)
C74 C75 C76 C71 1.4(6)
N11 C67 N10 C69 0.0(4)
N11 C67 N10 C61 179.7(3)
C68 C69 N10 C67 0.6(4)
C68 C69 N10 C61 -179.0(3)
N10 C67 N11 C68 -0.7(4)
N10 C67 N11 N12 178.7(4)
C1 C2 C3 C4 -0.2(6)
C7 C2 C3 C4 -176.9(4)
C3 C2 C1 C6 -0.8(5)
C7 C2 C1 C6 175.8(4)
C3 C2 C1 N1 -178.9(3)
C7 C2 C1 N1 -2.3(5)
C2 C3 C4 C5 1.2(6)
C2 C3 C4 C8 178.8(4)
C3 C4 C5 C6 -1.2(5)
C8 C4 C5 C6 -178.7(4)
C2 C1 C6 C5 0.8(5)
N1 C1 C6 C5 178.9(3)
C2 C1 C6 C9 -178.0(4)
N1 C1 C6 C9 0.1(5)
C4 C5 C6 C1 0.2(5)
C4 C5 C6 C9 179.0(4)
N1 C11 C12 N2 1.4(5)
O1 C13 C14 C15 152.4(4)
N3 C13 C14 C15 -27.5(5)
O1 C13 C14 C19 -24.7(5)
N3 C13 C14 C19 155.4(4)
C19 C14 C15 C16 0.2(6)
C13 C14 C15 C16 -176.9(3)
C14 C15 C16 C17 -1.3(6)
C15 C16 C17 C18 0.8(6)
C16 C17 C18 C19 0.8(6)
C17 C18 C19 C14 -1.9(6)
C15 C14 C19 C18 1.4(6)
C13 C14 C19 C18 178.6(3)
C25 C20 C21 C22 -0.4(5)
N4 C20 C21 C22 179.8(3)
C25 C20 C21 C26 -179.0(4)
N4 C20 C21 C26 1.1(5)
C20 C21 C22 C23 -1.0(6)
C26 C21 C22 C23 177.7(4)
C21 C22 C23 C24 2.4(6)
C21 C22 C23 C27 -177.2(4)
C22 C23 C24 C25 -2.7(6)
C27 C23 C24 C25 176.9(3)
C21 C20 C25 C24 0.1(5)
N4 C20 C25 C24 180.0(3)
C21 C20 C25 C28 178.3(4)
N4 C20 C25 C28 -1.8(5)
C23 C24 C25 C20 1.4(5)
C23 C24 C25 C28 -176.8(4)
N5 C30 C31 N4 0.9(5)
O2 C32 C33 C34 -28.4(5)
N6 C32 C33 C34 152.4(3)
O2 C32 C33 C38 148.1(3)
N6 C32 C33 C38 -31.0(5)
C38 C33 C34 C35 -0.1(5)
C32 C33 C34 C35 176.5(3)
C33 C34 C35 C36 -2.0(6)
C34 C35 C36 C37 2.2(6)
C35 C36 C37 C38 -0.2(6)
C34 C33 C38 C37 2.1(5)
C32 C33 C38 C37 -174.4(3)
C36 C37 C38 C33 -1.9(6)
N8 C49 C50 N7 0.4(4)
O3 C51 C52 C53 23.0(5)
N9 C51 C52 C53 -156.6(3)
O3 C51 C52 C57 -152.7(4)
N9 C51 C52 C57 27.7(5)
C57 C52 C53 C54 -0.8(5)
C51 C52 C53 C54 -176.7(3)
C52 C53 C54 C55 1.5(6)
C53 C54 C55 C56 -1.4(6)
C54 C55 C56 C57 0.6(6)
C55 C56 C57 C52 0.0(5)
C53 C52 C57 C56 0.1(5)
C51 C52 C57 C56 175.8(3)
C67 N10 C61 C62 114.3(4)
C69 N10 C61 C62 -66.2(5)
C67 N10 C61 C66 -62.2(5)
C69 N10 C61 C66 117.3(4)
C66 C61 C62 C63 -2.6(5)
N10 C61 C62 C63 -178.9(3)
C66 C61 C62 C58 179.5(4)
N10 C61 C62 C58 3.2(5)
C61 C62 C63 C64 1.6(6)
C58 C62 C63 C64 179.5(4)
C62 C63 C64 C65 -1.5(6)
C62 C63 C64 C59 -178.1(4)
C63 C64 C65 C66 2.4(6)
C59 C64 C65 C66 179.0(4)
C64 C65 C66 C61 -3.3(6)
C64 C65 C66 C60 -179.3(4)
C62 C61 C66 C65 3.4(5)
N10 C61 C66 C65 179.8(3)
C62 C61 C66 C60 179.4(4)
N10 C61 C66 C60 -4.3(5)
N10 C69 C68 N11 -1.0(4)
C67 N11 C68 C69 1.0(4)
N12 N11 C68 C69 -178.4(3)
C75 C76 C71 C72 -0.1(5)
C75 C76 C71 C70 -177.9(3)
C73 C72 C71 C76 -1.1(5)
C73 C72 C71 C70 176.6(3)
O4 C70 C71 C76 22.4(5)
N12 C70 C71 C76 -157.2(3)
O4 C70 C71 C72 -155.3(3)
N12 C70 C71 C72 25.1(5)
N2 C10 N1 C11 1.0(4)
N2 C10 N1 C1 176.5(3)
C12 C11 N1 C10 -1.5(5)
C12 C11 N1 C1 -176.8(4)
C6 C1 N1 C10 78.3(5)
C2 C1 N1 C10 -103.5(4)
C6 C1 N1 C11 -107.1(4)
C2 C1 N1 C11 71.1(5)
N1 C10 N2 C12 -0.1(4)
N1 C10 N2 N3 -179.3(4)
C11 C12 N2 C10 -0.8(5)
C11 C12 N2 N3 178.5(3)
O1 C13 N3 N2 -4.9(6)
C14 C13 N3 N2 175.1(3)
C10 N2 N3 C13 6.9(6)
C12 N2 N3 C13 -172.2(4)
N5 C29 N4 C31 0.0(4)
N5 C29 N4 C20 -177.1(3)
C30 C31 N4 C29 -0.5(5)
C30 C31 N4 C20 176.4(4)
C25 C20 N4 C29 -112.1(4)
C21 C20 N4 C29 67.8(5)
C25 C20 N4 C31 71.4(5)
C21 C20 N4 C31 -108.7(4)
N4 C29 N5 C30 0.6(4)
N4 C29 N5 N6 -177.5(3)
C31 C30 N5 C29 -0.9(4)
C31 C30 N5 N6 177.4(3)
O2 C32 N6 N5 -2.4(5)
C33 C32 N6 N5 176.6(3)
C29 N5 N6 C32 6.2(5)
C30 N5 N6 C32 -171.7(3)
N8 C48 N7 C50 0.3(4)
N8 C48 N7 C39 -177.1(3)
C49 C50 N7 C48 -0.4(4)
C49 C50 N7 C39 176.8(4)
N7 C48 N8 C49 0.0(4)
N7 C48 N8 N9 177.3(4)
C50 C49 N8 C48 -0.2(4)
C50 C49 N8 N9 -178.0(3)
O3 C51 N9 N8 3.8(6)
C52 C51 N9 N8 -176.7(3)
C48 N8 N9 C51 -2.2(6)
C49 N8 N9 C51 174.9(3)
O4 C70 N12 N11 5.4(6)
C71 C70 N12 N11 -175.1(3)
C67 N11 N12 C70 -4.9(6)
C68 N11 N12 C70 174.4(3)
C48 N7 C39 C44 113.7(4)
C50 N7 C39 C44 -63.2(5)
C48 N7 C39 C40 -67.6(5)
C50 N7 C39 C40 115.5(4)
C44 C39 C40 C41 1.5(5)
N7 C39 C40 C41 -177.1(3)
C44 C39 C40 C45 -179.8(3)
N7 C39 C40 C45 1.5(5)
C39 C40 C41 C42 -0.5(5)
C45 C40 C41 C42 -179.2(3)
C40 C41 C42 C43 -1.0(5)
C40 C41 C42 C46 178.6(3)
C41 C42 C43 C44 1.6(6)
C46 C42 C43 C44 -178.0(4)
C42 C43 C44 C39 -0.7(5)
C42 C43 C44 C47 179.9(4)
C40 C39 C44 C43 -0.9(5)
N7 C39 C44 C43 177.7(3)
C40 C39 C44 C47 178.4(3)
N7 C39 C44 C47 -2.9(5)
